data_1517544
loop_
_publ_author_name
'Suh, Hee-Won'
'Guard, Louise M.'
'Hazari, Nilay'

_publ_section_title
;
 A mechanistic study of allene carboxylation with CO2resulting in the
 development of a Pd(ii) pincer complex for the catalytic hydroboration of
 CO2
;
_journal_issue 10
_journal_name_full 'Chemical Science'
_journal_page_first 3859
_journal_paper_doi 10.1039/C4SC01110D
_journal_volume 5
_journal_year 2014
_chemical_formula_moiety 'C43 H64 O2 P2 Pd Si'
_chemical_formula_sum 'C43 H64 O2 P2 Pd Si'
_chemical_formula_weight 809.37
_chemical_name_systematic
;
 ? 
;
_space_group_crystal_system monoclinic
_space_group_IT_number 14
_space_group_name_Hall '-P 2yn'
_space_group_name_H-M_alt 'P 1 21/n 1'
_symmetry_space_group_name_Hall '-P 2yn'
_symmetry_space_group_name_H-M 'P 1 21/n 1'
_atom_sites_solution_hydrogens geom
_atom_sites_solution_primary heavy
_atom_sites_solution_secondary difmap
_audit_creation_date 2013-04-16
_audit_creation_method
;
  Olex2 1.2
  (compiled Apr  9 2013 14:10:59, GUI svn.r4458)
;
_cell_angle_alpha 90.00
_cell_angle_beta 105.432(7)
_cell_angle_gamma 90.00
_cell_formula_units_Z 4
_cell_length_a 12.6994(16)
_cell_length_b 25.260(3)
_cell_length_c 13.3608(17)
_cell_measurement_reflns_used 17181
_cell_measurement_temperature 93
_cell_measurement_theta_max 24.2
_cell_measurement_theta_min 3.0
_cell_volume 4131.4(9)
_computing_cell_refinement
;
CrystalClear-SM Expert 2.0 r12 (Rigaku, 2011)
;
_computing_data_collection
;
CrystalClear-SM Expert 2.0 r12 (Rigaku, 2011)
;
_computing_data_reduction
;
CrystalClear-SM Expert 2.0 r12 (Rigaku, 2011)
;
_computing_molecular_graphics
;
O. V. Dolomanov, L. J. Bourhis, R. J. Gildea, J. A. K. Howard and H. Puschmann,
OLEX2: a complete structure solution, refinement and analysis program.
J. Appl. Cryst. (2009). 42, 339-341.
;
_computing_publication_material
;
O. V. Dolomanov, L. J. Bourhis, R. J. Gildea, J. A. K. Howard and H. Puschmann,
OLEX2: a complete structure solution, refinement and analysis program.
J. Appl. Cryst. (2009). 42, 339-341.
;
_computing_structure_refinement
;
XL, G.M. Sheldrick, Acta Cryst.
(2008). A64, 112-122
;
_computing_structure_solution
;
XS, G.M. Sheldrick, Acta Cryst.
(2008). A64, 112-122
;
_diffrn_ambient_temperature 93
_diffrn_detector 'Image Plate'
_diffrn_detector_area_resol_mean 10.0000
_diffrn_detector_type 'Rigaku IP'
_diffrn_measured_fraction_theta_full 0.998
_diffrn_measured_fraction_theta_max 0.998
_diffrn_measurement_details
;
scan:
    Number of images: 180
               Slice: 20.0000 - 200.0000
         Image width: 1.0000
            Exp time: 60.0000
       Rotation axis: Omega
               Omega: 0.0000
               Kappa: 45.0000
                 Phi: 270.0000
                 XTD: 127.4000
              2theta: 0.0000
scan:
    Number of images: 165
               Slice: 20.0000 - 185.0000
         Image width: 1.0000
            Exp time: 60.0000
       Rotation axis: Omega
               Omega: 0.0000
               Kappa: 30.0000
                 Phi: 270.0000
                 XTD: 127.4000
              2theta: 0.0000
scan:
    Number of images: 116
               Slice: 20.0000 - 136.0000
         Image width: 1.0000
            Exp time: 60.0000
       Rotation axis: Omega
               Omega: 0.0000
               Kappa: 0.0000
                 Phi: 0.0000
                 XTD: 127.4000
              2theta: 0.0000
;
_diffrn_measurement_device 'four-circle diffractometer'
_diffrn_measurement_device_type 'Rigaku R-AXIS SPIDER IP'
_diffrn_measurement_method '\w scans'
_diffrn_measurement_specimen_support Unknown
_diffrn_orient_matrix_type FS_PROCESS
_diffrn_orient_matrix_UB_11 -0.010581
_diffrn_orient_matrix_UB_12 -0.039237
_diffrn_orient_matrix_UB_13 -0.004897
_diffrn_orient_matrix_UB_21 -0.043899
_diffrn_orient_matrix_UB_22 0.001782
_diffrn_orient_matrix_UB_23 0.051927
_diffrn_orient_matrix_UB_31 -0.068074
_diffrn_orient_matrix_UB_32 0.004949
_diffrn_orient_matrix_UB_33 -0.057519
_diffrn_radiation_monochromator graphite
_diffrn_radiation_probe x-ray
_diffrn_radiation_type MoK\a
_diffrn_radiation_wavelength 0.71073
_diffrn_radiation_xray_symbol K-L~3~
_diffrn_reflns_av_R_equivalents 0.1550
_diffrn_reflns_av_unetI/netI 0.0745
_diffrn_reflns_limit_h_max 14
_diffrn_reflns_limit_h_min -14
_diffrn_reflns_limit_k_max 29
_diffrn_reflns_limit_k_min -29
_diffrn_reflns_limit_l_max 15
_diffrn_reflns_limit_l_min -15
_diffrn_reflns_number 59463
_diffrn_reflns_theta_full 24.11
_diffrn_reflns_theta_max 24.11
_diffrn_reflns_theta_min 3.05
_diffrn_source 'sealed X-ray tube'
_diffrn_source_current 40.0
_diffrn_source_power 2.0
_diffrn_source_target Mo
_diffrn_source_voltage 50.0
_exptl_absorpt_coefficient_mu 0.590
_exptl_absorpt_correction_T_max 1.000
_exptl_absorpt_correction_T_min 0.515
_exptl_absorpt_correction_type multi-scan
_exptl_absorpt_process_details 'Jacobson, R (1998) Private Communication'
_exptl_crystal_colour orange
_exptl_crystal_colour_primary orange
_exptl_crystal_density_diffrn 1.301
_exptl_crystal_density_method 'not measured'
_exptl_crystal_description plate
_exptl_crystal_F_000 1712
_exptl_crystal_size_max 0.2
_exptl_crystal_size_mid 0.2
_exptl_crystal_size_min 0.2
_refine_diff_density_max 0.559
_refine_diff_density_min -0.692
_refine_diff_density_rms 0.080
_refine_ls_extinction_method none
_refine_ls_goodness_of_fit_ref 1.082
_refine_ls_hydrogen_treatment mixed
_refine_ls_matrix_type full
_refine_ls_number_parameters 472
_refine_ls_number_reflns 6568
_refine_ls_number_restraints 115
_refine_ls_restrained_S_all 1.075
_refine_ls_R_factor_all 0.0760
_refine_ls_R_factor_gt 0.0597
_refine_ls_shift/su_max 0.000
_refine_ls_shift/su_mean 0.000
_refine_ls_structure_factor_coef Fsqd
_refine_ls_weighting_details 'calc w=1/[\s^2^(Fo^2^)+(0.0316P)^2^+6.1079P] where P=(Fo^2^+2Fc^2^)/3'
_refine_ls_weighting_scheme calc
_refine_ls_wR_factor_gt 0.1117
_refine_ls_wR_factor_ref 0.1191
_reflns_number_gt 5442
_reflns_number_total 6568
_reflns_threshold_expression >2sigma(I)
_cod_duplicate_entry 1516329
_cod_data_source_file c4sc01110d2.cif
_cod_data_source_block s12071
_cod_depositor_comments
;
The following automatic conversions were performed:

'_exptl_absorpt_correction_type' value 'Multi-scan' changed to
'multi-scan' according to
/usr/data/users/saulius/crontab/automatic-downloads/current/RSC/lib/dictionaries/cif_core.dic
dictionary named 'cif_core.dic' version 2.4.2 from 2011-04-26.

Automatic conversion script
Id: cif_fix_values 2281 2013-09-26 08:29:07Z andrius 
;
_cod_original_cell_volume 4131.5(9)
_cod_database_code 1517544
_olex2_refinement_description
;
1. Fixed Uiso
 At 1.2 times of:
  All C(H) groups, All C(H,H) groups
 At 1.5 times of:
  All C(H,H,H) groups
2. Restrained distances
 C4-C2 \\sim C2-C3A
 with sigma of 0.02
 C3A-C2 \\sim C2-C3
 with sigma of 0.02
 C3-C2 \\sim C2-C4A
 with sigma of 0.02
 C5A-C2 \\sim C2-C5
 with sigma of 0.02
 C6A-C5A \\sim C5-C6
 with sigma of 0.02
3. Rigid bond restraints
 C6A, C5A, C4, C2, C3A, C3, C4A, C6, C5, C1
 with sigma for 1-2 distances of 0.01 and sigma for 1-3 distances of 0.01
4. Uiso/Uaniso restraints and constraints
C6A \\sim C5A \\sim C4 \\sim C3A \\sim C2 \\sim C3 \\sim C4A \\sim C5 \\sim C6 \\sim C1: within 1.7A with sigma of 0.04 and sigma for terminal atoms of 0.08
Uanis(C3A) = Uanis(C2) = Uanis(C5A)
5. Others
 1*Sof(C6A)=1*Sof(H6AC)=1*Sof(H6AD)=1-1*Sof(C5)=1-1*Sof(H5A)=1-1*Sof(C3)=1-1*
 Sof(H3AA)=1-1*Sof(H3AB)=1-1*Sof(H3AC)=1-1*Sof(C6)=1-1*Sof(H6AA)=1-1*Sof(H6AB)=
 1-1*Sof(C4)=1-1*Sof(H4AA)=1-1*Sof(H4AB)=1-1*Sof(H4AC)=1*Sof(C3A)=1*Sof(H3AD)=1*
 Sof(H3AE)=1*Sof(H3AF)=1*Sof(C5A)=1*Sof(H5AA)=1*Sof(C4A)=1*Sof(H4AD)=1*
 Sof(H4AE)=1*Sof(H4AF)
6.a Ternary CH refined with riding coordinates:
 C38(H38), C14(H14), C32(H32), C8(H8)
6.b Secondary CH2 refined with riding coordinates:
 C10(H10A,H10B), C16(H16A,H16B), C18(H18A,H18B), C36(H36A,H36B), C11(H11A,
 H11B), C42(H42A,H42B), C39(H39A,H39B), C34(H34A,H34B), C13(H13A,H13B),
 C15(H15A,H15B), C43(H43A,H43B), C41(H41A,H41B), C9(H9A,H9B), C33(H33A,H33B),
 C37(H37A,H37B), C35(H35A,H35B), C19(H19A,H19B), C40(H40A,H40B), C17(H17A,H17B),
  C12(H12A,H12B)
6.c Aromatic/amide H refined with riding coordinates:
 C30(H30), C27(H27), C28(H28), C29(H29), C23(H23), C24(H24), C21(H21),
 C22(H22), C5(H5A), C5A(H5AA)
6.d X=CH2 refined with riding coordinates:
 C6A(H6AC,H6AD), C6(H6AA,H6AB)
6.e Idealised Me refined as rotating group:
 C7(H7A,H7B,H7C), C3(H3AA,H3AB,H3AC), C4(H4AA,H4AB,H4AC), C3A(H3AD,H3AE,H3AF),
 C4A(H4AD,H4AE,H4AF)
;

loop_
_space_group_symop_id
_space_group_symop_operation_xyz
1 'x, y, z'
2 '-x+1/2, y+1/2, -z+1/2'
3 '-x, -y, -z'
4 'x-1/2, -y-1/2, z-1/2'

loop_
_atom_site_label
_atom_site_type_symbol
_atom_site_fract_x
_atom_site_fract_y
_atom_site_fract_z
_atom_site_U_iso_or_equiv
_atom_site_adp_type
_atom_site_occupancy
_atom_site_symmetry_multiplicity
_atom_site_calc_flag
_atom_site_refinement_flags
_atom_site_disorder_assembly
_atom_site_disorder_group
Pd1 Pd 0.83635(3) 0.356961(13) 0.80283(3) 0.02644(13) Uani 1 1 d . . .
P1 P 0.97444(10) 0.29646(5) 0.86006(10) 0.0289(3) Uani 1 1 d . . .
P2 P 0.72796(10) 0.43031(5) 0.80412(9) 0.0271(3) Uani 1 1 d . . .
Si1 Si 0.79549(11) 0.33591(5) 0.95243(10) 0.0277(3) Uani 1 1 d . . .
C31 C 0.6969(3) 0.43675(17) 0.9296(3) 0.0264(11) Uani 1 1 d . . .
O2 O 0.7365(3) 0.34373(16) 0.5713(3) 0.0652(12) Uani 1 1 d . . .
O1 O 0.8933(3) 0.37405(13) 0.6663(2) 0.0382(8) Uani 1 1 d . . .
C38 C 0.5981(4) 0.42803(18) 0.7013(3) 0.0308(11) Uani 1 1 d . . .
H38 H 0.6187 0.4248 0.6358 0.037 Uiso 1 1 calc R . .
C30 C 0.6443(4) 0.48033(19) 0.9582(4) 0.0331(12) Uani 1 1 d . . .
H30 H 0.6214 0.5079 0.9114 0.040 Uiso 1 1 calc R . .
C26 C 0.7329(3) 0.39517(17) 1.0003(4) 0.0277(11) Uani 1 1 d . . .
C10 C 1.1944(4) 0.41448(19) 0.8403(4) 0.0449(14) Uani 1 1 d . . .
H10A H 1.2043 0.4495 0.8712 0.054 Uiso 1 1 calc R . .
H10B H 1.1692 0.4187 0.7655 0.054 Uiso 1 1 calc R . .
C27 C 0.7106(4) 0.39854(19) 1.0964(4) 0.0366(12) Uani 1 1 d . . .
H27 H 0.7311 0.3708 1.1432 0.044 Uiso 1 1 calc R . .
C16 C 0.9001(5) 0.13719(19) 0.7968(4) 0.0481(15) Uani 1 1 d . . .
H16A H 0.9709 0.1222 0.8309 0.058 Uiso 1 1 calc R . .
H16B H 0.8445 0.1152 0.8134 0.058 Uiso 1 1 calc R . .
C14 C 0.9762(4) 0.22955(17) 0.8085(4) 0.0315(11) Uani 1 1 d . . .
H14 H 1.0489 0.2147 0.8392 0.038 Uiso 1 1 calc R . .
C18 C 0.9660(5) 0.1740(2) 0.6499(5) 0.0529(16) Uani 1 1 d . . .
H18A H 0.9509 0.1749 0.5748 0.063 Uiso 1 1 calc R . .
H18B H 1.0394 0.1604 0.6778 0.063 Uiso 1 1 calc R . .
C32 C 0.7891(4) 0.49484(18) 0.7881(4) 0.0300(11) Uani 1 1 d . . .
H32 H 0.7348 0.5223 0.7885 0.036 Uiso 1 1 calc R . .
C36 C 0.8748(4) 0.54903(19) 0.6712(4) 0.0399(13) Uani 1 1 d . . .
H36A H 0.8251 0.5786 0.6674 0.048 Uiso 1 1 calc R . .
H36B H 0.8960 0.5477 0.6066 0.048 Uiso 1 1 calc R . .
C11 C 1.3038(4) 0.3852(2) 0.8680(4) 0.0427(13) Uani 1 1 d . . .
H11A H 1.3555 0.4040 0.8390 0.051 Uiso 1 1 calc R . .
H11B H 1.3330 0.3843 0.9429 0.051 Uiso 1 1 calc R . .
C28 C 0.6589(4) 0.4418(2) 1.1244(4) 0.0385(13) Uani 1 1 d . . .
H28 H 0.6461 0.4434 1.1898 0.046 Uiso 1 1 calc R . .
C42 C 0.4397(4) 0.3699(2) 0.6170(4) 0.0490(15) Uani 1 1 d . . .
H42A H 0.4659 0.3643 0.5560 0.059 Uiso 1 1 calc R . .
H42B H 0.3994 0.3386 0.6269 0.059 Uiso 1 1 calc R . .
C39 C 0.5218(4) 0.4759(2) 0.6878(4) 0.0411(13) Uani 1 1 d . . .
H39A H 0.5613 0.5077 0.6791 0.049 Uiso 1 1 calc R . .
H39B H 0.4956 0.4802 0.7491 0.049 Uiso 1 1 calc R . .
C34 C 0.9458(4) 0.55758(19) 0.8627(4) 0.0394(13) Uani 1 1 d . . .
H34A H 0.8971 0.5870 0.8638 0.047 Uiso 1 1 calc R . .
H34B H 1.0112 0.5625 0.9192 0.047 Uiso 1 1 calc R . .
C2 C 0.8677(4) 0.3734(2) 0.4826(4) 0.0425(12) Uani 1 1 d DU . .
C13 C 1.2029(4) 0.29900(19) 0.8621(5) 0.0428(14) Uani 1 1 d . . .
H13A H 1.1928 0.2644 0.8293 0.051 Uiso 1 1 calc R . .
H13B H 1.2268 0.2938 0.9367 0.051 Uiso 1 1 calc R . .
C25 C 0.9238(4) 0.31022(17) 1.0457(4) 0.0302(11) Uani 1 1 d . . .
C8 C 1.0952(4) 0.32884(17) 0.8343(4) 0.0316(11) Uani 1 1 d . . .
H8 H 1.0768 0.3334 0.7588 0.038 Uiso 1 1 calc R . .
C29 C 0.6261(4) 0.48293(19) 1.0550(4) 0.0375(12) Uani 1 1 d . . .
H29 H 0.5918 0.5124 1.0737 0.045 Uiso 1 1 calc R . .
C23 C 1.0340(4) 0.2803(2) 1.2116(4) 0.0441(14) Uani 1 1 d . . .
H23 H 1.0462 0.2791 1.2834 0.053 Uiso 1 1 calc R . .
C20 C 1.0009(4) 0.28804(17) 0.9993(3) 0.0302(11) Uani 1 1 d . . .
C24 C 0.9428(4) 0.30592(19) 1.1523(4) 0.0370(12) Uani 1 1 d . . .
H24 H 0.8931 0.3206 1.1844 0.044 Uiso 1 1 calc R . .
C15 C 0.8926(4) 0.19290(18) 0.8369(4) 0.0396(13) Uani 1 1 d . . .
H15A H 0.9055 0.1920 0.9118 0.047 Uiso 1 1 calc R . .
H15B H 0.8196 0.2067 0.8074 0.047 Uiso 1 1 calc R . .
C43 C 0.5367(4) 0.37719(19) 0.7110(4) 0.0392(13) Uani 1 1 d . . .
H43A H 0.5856 0.3472 0.7169 0.047 Uiso 1 1 calc R . .
H43B H 0.5115 0.3786 0.7734 0.047 Uiso 1 1 calc R . .
C41 C 0.3635(4) 0.4173(2) 0.5990(4) 0.0527(16) Uani 1 1 d . . .
H41A H 0.3065 0.4123 0.5350 0.063 Uiso 1 1 calc R . .
H41B H 0.3291 0.4200 0.6555 0.063 Uiso 1 1 calc R . .
C9 C 1.1091(4) 0.38473(19) 0.8785(4) 0.0400(13) Uani 1 1 d . . .
H9A H 1.0400 0.4034 0.8575 0.048 Uiso 1 1 calc R . .
H9B H 1.1313 0.3831 0.9538 0.048 Uiso 1 1 calc R . .
C33 C 0.8898(4) 0.50573(17) 0.8793(4) 0.0335(12) Uani 1 1 d . . .
H33A H 0.8676 0.5079 0.9432 0.040 Uiso 1 1 calc R . .
H33B H 0.9411 0.4767 0.8858 0.040 Uiso 1 1 calc R . .
C1 C 0.8264(4) 0.36234(18) 0.5807(4) 0.0349(12) Uani 1 1 d U A .
C37 C 0.8173(4) 0.49786(19) 0.6849(4) 0.0363(12) Uani 1 1 d . . .
H37A H 0.7508 0.4947 0.6292 0.044 Uiso 1 1 calc R . .
H37B H 0.8640 0.4682 0.6796 0.044 Uiso 1 1 calc R . .
C7 C 0.6920(4) 0.28247(18) 0.9485(4) 0.0368(12) Uani 1 1 d . . .
H7A H 0.6233 0.2927 0.9023 0.055 Uiso 1 1 calc R . .
H7B H 0.6831 0.2772 1.0170 0.055 Uiso 1 1 calc R . .
H7C H 0.7165 0.2502 0.9243 0.055 Uiso 1 1 calc R . .
C35 C 0.9759(4) 0.5575(2) 0.7613(4) 0.0430(13) Uani 1 1 d . . .
H35A H 1.0284 0.5296 0.7618 0.052 Uiso 1 1 calc R . .
H35B H 1.0097 0.5910 0.7526 0.052 Uiso 1 1 calc R . .
C21 C 1.0904(4) 0.25977(18) 1.0602(4) 0.0348(12) Uani 1 1 d . . .
H21 H 1.1385 0.2431 1.0287 0.042 Uiso 1 1 calc R . .
C19 C 0.9583(4) 0.23015(18) 0.6911(4) 0.0398(13) Uani 1 1 d . . .
H19A H 1.0129 0.2525 0.6735 0.048 Uiso 1 1 calc R . .
H19B H 0.8869 0.2449 0.6584 0.048 Uiso 1 1 calc R . .
C22 C 1.1074(4) 0.25655(18) 1.1659(4) 0.0365(13) Uani 1 1 d . . .
H22 H 1.1677 0.2385 1.2063 0.044 Uiso 1 1 calc R . .
C40 C 0.4248(4) 0.4677(2) 0.5921(4) 0.0487(15) Uani 1 1 d . . .
H40A H 0.3752 0.4975 0.5856 0.058 Uiso 1 1 calc R . .
H40B H 0.4512 0.4666 0.5304 0.058 Uiso 1 1 calc R . .
C17 C 0.8848(5) 0.1374(2) 0.6808(5) 0.0586(17) Uani 1 1 d . . .
H17A H 0.8111 0.1489 0.6465 0.070 Uiso 1 1 calc R . .
H17B H 0.8939 0.1017 0.6576 0.070 Uiso 1 1 calc R . .
C12 C 1.2900(4) 0.3297(2) 0.8264(5) 0.0480(14) Uani 1 1 d . . .
H12A H 1.3592 0.3111 0.8493 0.058 Uiso 1 1 calc R . .
H12B H 1.2700 0.3308 0.7511 0.058 Uiso 1 1 calc R . .
C6A C 1.0678(18) 0.3428(9) 0.5057(17) 0.072(6) Uani 0.305(7) 1 d PDU A 2
H6AC H 1.0466 0.3125 0.4658 0.086 Uiso 0.305(7) 1 calc PR A 2
H6AD H 1.1415 0.3497 0.5347 0.086 Uiso 0.305(7) 1 calc PR A 2
C5 C 0.8973(7) 0.4322(3) 0.4835(6) 0.039(2) Uani 0.695(7) 1 d PDU A 1
H5A H 0.9509 0.4438 0.5412 0.047 Uiso 0.695(7) 1 calc PR A 1
C3 C 0.7760(8) 0.3611(4) 0.3858(6) 0.071(3) Uani 0.695(7) 1 d PDU A 1
H3AA H 0.7548 0.3247 0.3874 0.106 Uiso 0.695(7) 1 calc PR A 1
H3AB H 0.8010 0.3673 0.3251 0.106 Uiso 0.695(7) 1 calc PR A 1
H3AC H 0.7145 0.3835 0.3841 0.106 Uiso 0.695(7) 1 calc PR A 1
C6 C 0.8575(7) 0.4674(3) 0.4147(7) 0.057(2) Uani 0.695(7) 1 d PDU A 1
H6AA H 0.8036 0.4582 0.3552 0.068 Uiso 0.695(7) 1 calc PR A 1
H6AB H 0.8825 0.5022 0.4243 0.068 Uiso 0.695(7) 1 calc PR A 1
C4 C 0.9671(9) 0.3407(4) 0.4866(8) 0.077(3) Uani 0.695(7) 1 d PDU A 1
H4AA H 1.0247 0.3507 0.5461 0.116 Uiso 0.695(7) 1 calc PR A 1
H4AB H 0.9902 0.3465 0.4247 0.116 Uiso 0.695(7) 1 calc PR A 1
H4AC H 0.9501 0.3039 0.4917 0.116 Uiso 0.695(7) 1 calc PR A 1
C3A C 0.8378(16) 0.3262(6) 0.4112(12) 0.0425(12) Uani 0.305(7) 1 d PDU A 2
H3AD H 0.8785 0.2959 0.4432 0.064 Uiso 0.305(7) 1 calc PR A 2
H3AE H 0.8548 0.3337 0.3468 0.064 Uiso 0.305(7) 1 calc PR A 2
H3AF H 0.7611 0.3192 0.3981 0.064 Uiso 0.305(7) 1 calc PR A 2
C5A C 0.9956(12) 0.3747(8) 0.5208(13) 0.0425(12) Uani 0.305(7) 1 d PDU A 2
H5AA H 1.0238 0.4039 0.5615 0.051 Uiso 0.305(7) 1 calc PR A 2
C4A C 0.827(2) 0.4249(7) 0.4358(16) 0.058(5) Uani 0.305(7) 1 d PDU A 2
H4AD H 0.7489 0.4249 0.4165 0.088 Uiso 0.305(7) 1 calc PR A 2
H4AE H 0.8529 0.4307 0.3753 0.088 Uiso 0.305(7) 1 calc PR A 2
H4AF H 0.8538 0.4526 0.4852 0.088 Uiso 0.305(7) 1 calc PR A 2

loop_
_atom_site_aniso_label
_atom_site_aniso_U_11
_atom_site_aniso_U_22
_atom_site_aniso_U_33
_atom_site_aniso_U_23
_atom_site_aniso_U_13
_atom_site_aniso_U_12
Pd1 0.0298(2) 0.0285(2) 0.0213(2) 0.00110(15) 0.00723(16) 0.00211(16)
P1 0.0310(7) 0.0278(7) 0.0283(7) -0.0004(5) 0.0088(6) 0.0012(5)
P2 0.0277(7) 0.0314(7) 0.0220(6) 0.0019(5) 0.0063(5) 0.0006(5)
Si1 0.0311(7) 0.0285(7) 0.0233(7) 0.0014(6) 0.0066(6) 0.0006(6)
C31 0.023(2) 0.028(3) 0.029(3) 0.000(2) 0.008(2) -0.004(2)
O2 0.067(3) 0.083(3) 0.050(3) -0.017(2) 0.024(2) -0.039(2)
O1 0.040(2) 0.048(2) 0.029(2) 0.0056(16) 0.0134(17) 0.0055(17)
C38 0.035(3) 0.036(3) 0.020(2) 0.000(2) 0.005(2) -0.003(2)
C30 0.031(3) 0.034(3) 0.035(3) -0.003(2) 0.009(2) 0.000(2)
C26 0.024(3) 0.029(3) 0.029(3) -0.001(2) 0.007(2) -0.004(2)
C10 0.042(3) 0.031(3) 0.061(4) -0.004(3) 0.012(3) -0.007(2)
C27 0.040(3) 0.039(3) 0.034(3) 0.003(2) 0.017(2) 0.006(2)
C16 0.056(4) 0.034(3) 0.054(4) -0.003(3) 0.014(3) -0.009(3)
C14 0.032(3) 0.026(3) 0.035(3) -0.003(2) 0.005(2) 0.002(2)
C18 0.068(4) 0.043(3) 0.058(4) -0.020(3) 0.035(3) -0.011(3)
C32 0.026(3) 0.031(3) 0.032(3) 0.005(2) 0.007(2) 0.000(2)
C36 0.050(3) 0.040(3) 0.032(3) 0.007(2) 0.016(3) 0.002(3)
C11 0.037(3) 0.047(3) 0.045(3) 0.003(3) 0.014(3) -0.005(3)
C28 0.038(3) 0.052(3) 0.028(3) -0.004(2) 0.014(2) -0.001(3)
C42 0.047(3) 0.053(4) 0.043(3) -0.001(3) 0.005(3) -0.015(3)
C39 0.038(3) 0.042(3) 0.039(3) 0.007(2) 0.003(3) 0.004(2)
C34 0.043(3) 0.040(3) 0.034(3) 0.000(2) 0.008(2) -0.006(2)
C2 0.059(3) 0.046(3) 0.028(2) 0.001(2) 0.021(2) -0.007(2)
C13 0.038(3) 0.032(3) 0.063(4) 0.004(3) 0.020(3) 0.005(2)
C25 0.036(3) 0.026(3) 0.027(3) 0.000(2) 0.005(2) 0.003(2)
C8 0.036(3) 0.027(3) 0.033(3) -0.002(2) 0.013(2) -0.002(2)
C29 0.038(3) 0.035(3) 0.040(3) -0.010(2) 0.010(2) -0.002(2)
C23 0.052(4) 0.045(3) 0.026(3) 0.004(2) -0.005(3) -0.002(3)
C20 0.033(3) 0.029(3) 0.026(3) -0.002(2) 0.004(2) -0.003(2)
C24 0.047(3) 0.040(3) 0.023(3) 0.001(2) 0.007(2) 0.004(2)
C15 0.038(3) 0.037(3) 0.042(3) -0.001(2) 0.009(3) -0.005(2)
C43 0.036(3) 0.040(3) 0.039(3) 0.002(2) 0.006(2) -0.002(2)
C41 0.032(3) 0.080(4) 0.040(3) 0.010(3) -0.002(3) -0.005(3)
C9 0.037(3) 0.039(3) 0.047(3) -0.007(2) 0.016(3) 0.001(2)
C33 0.036(3) 0.030(3) 0.034(3) -0.001(2) 0.009(2) -0.002(2)
C1 0.046(3) 0.030(3) 0.030(3) 0.000(2) 0.013(2) 0.001(2)
C37 0.042(3) 0.038(3) 0.029(3) 0.005(2) 0.009(2) -0.001(2)
C7 0.040(3) 0.039(3) 0.031(3) 0.002(2) 0.009(2) -0.005(2)
C35 0.046(3) 0.039(3) 0.046(3) 0.002(2) 0.016(3) -0.005(3)
C21 0.035(3) 0.031(3) 0.036(3) 0.007(2) 0.005(2) 0.002(2)
C19 0.048(3) 0.034(3) 0.040(3) -0.007(2) 0.017(3) -0.004(2)
C22 0.031(3) 0.033(3) 0.039(3) 0.008(2) -0.003(2) 0.001(2)
C40 0.032(3) 0.058(4) 0.049(4) 0.018(3) -0.001(3) 0.001(3)
C17 0.074(4) 0.043(3) 0.063(4) -0.024(3) 0.025(3) -0.013(3)
C12 0.043(3) 0.047(3) 0.061(4) 0.008(3) 0.026(3) 0.005(3)
C6A 0.065(11) 0.093(16) 0.064(14) 0.020(12) 0.030(12) 0.017(11)
C5 0.048(5) 0.047(4) 0.028(5) 0.001(3) 0.019(4) -0.009(4)
C3 0.110(7) 0.070(7) 0.027(4) -0.003(4) 0.010(5) -0.041(6)
C6 0.073(6) 0.051(5) 0.053(5) 0.000(4) 0.028(5) -0.013(5)
C4 0.115(8) 0.076(7) 0.065(7) 0.019(6) 0.066(6) 0.041(6)
C3A 0.059(3) 0.046(3) 0.028(2) 0.001(2) 0.021(2) -0.007(2)
C5A 0.059(3) 0.046(3) 0.028(2) 0.001(2) 0.021(2) -0.007(2)
C4A 0.089(14) 0.059(8) 0.041(13) 0.011(8) 0.042(11) 0.018(11)

loop_
_atom_type_symbol
_atom_type_description
_atom_type_scat_dispersion_real
_atom_type_scat_dispersion_imag
_atom_type_scat_source
C C 0.0033 0.0016 'International Tables Vol C Tables 4.2.6.8 and 6.1.1.4'
H H 0.0000 0.0000 'International Tables Vol C Tables 4.2.6.8 and 6.1.1.4'
O O 0.0106 0.0060 'International Tables Vol C Tables 4.2.6.8 and 6.1.1.4'
P P 0.1023 0.0942 'International Tables Vol C Tables 4.2.6.8 and 6.1.1.4'
Pd Pd -0.9988 1.0072 'International Tables Vol C Tables 4.2.6.8 and 6.1.1.4'
Si Si 0.0817 0.0704 'International Tables Vol C Tables 4.2.6.8 and 6.1.1.4'

loop_
_geom_angle_atom_site_label_1
_geom_angle_atom_site_label_2
_geom_angle_atom_site_label_3
_geom_angle
P1 Pd1 P2 159.06(5)
Si1 Pd1 P1 83.32(5)
Si1 Pd1 P2 84.52(5)
O1 Pd1 P1 90.93(9)
O1 Pd1 P2 100.29(9)
O1 Pd1 Si1 173.83(9)
C14 P1 Pd1 125.06(16)
C14 P1 C8 104.2(2)
C8 P1 Pd1 103.95(15)
C20 P1 Pd1 109.62(16)
C20 P1 C14 105.1(2)
C20 P1 C8 107.9(2)
C31 P2 Pd1 110.62(15)
C31 P2 C38 108.5(2)
C31 P2 C32 103.2(2)
C38 P2 Pd1 112.66(15)
C32 P2 Pd1 115.98(16)
C32 P2 C38 105.2(2)
C26 Si1 Pd1 109.29(15)
C25 Si1 Pd1 107.71(16)
C25 Si1 C26 114.7(2)
C7 Si1 Pd1 117.99(16)
C7 Si1 C26 103.0(2)
C7 Si1 C25 104.3(2)
C30 C31 P2 123.9(4)
C30 C31 C26 120.0(4)
C26 C31 P2 116.0(3)
C1 O1 Pd1 114.7(3)
C39 C38 P2 118.4(3)
C43 C38 P2 109.8(3)
C43 C38 C39 110.7(4)
C29 C30 C31 120.6(5)
C31 C26 Si1 117.2(3)
C27 C26 Si1 124.8(4)
C27 C26 C31 117.8(4)
C9 C10 C11 111.3(4)
C28 C27 C26 121.9(5)
C17 C16 C15 110.8(4)
C15 C14 P1 112.7(3)
C19 C14 P1 111.4(3)
C19 C14 C15 109.7(4)
C17 C18 C19 110.6(4)
C33 C32 P2 110.7(3)
C37 C32 P2 111.1(3)
C37 C32 C33 111.3(4)
C37 C36 C35 110.8(4)
C12 C11 C10 110.6(4)
C27 C28 C29 119.6(5)
C41 C42 C43 112.3(4)
C38 C39 C40 109.5(4)
C35 C34 C33 111.6(4)
C1 C2 C5A 106.4(7)
C5 C2 C1 107.7(5)
C5 C2 C5A 75.3(8)
C3 C2 C1 108.9(5)
C3 C2 C5 109.6(6)
C3 C2 C5A 140.5(8)
C4 C2 C1 109.9(5)
C4 C2 C5 109.4(6)
C4 C2 C3 111.3(7)
C4 C2 C3A 69.8(9)
C4 C2 C5A 37.8(7)
C3A C2 C1 107.8(7)
C3A C2 C5 142.2(8)
C3A C2 C3 45.2(7)
C3A C2 C5A 106.7(11)
C4A C2 C1 110.9(8)
C4A C2 C5 37.3(10)
C4A C2 C3 73.7(11)
C4A C2 C4 134.2(10)
C4A C2 C3A 115.3(12)
C4A C2 C5A 109.4(13)
C8 C13 C12 110.6(4)
C20 C25 Si1 115.3(3)
C24 C25 Si1 126.2(4)
C24 C25 C20 118.1(4)
C13 C8 P1 118.2(3)
C13 C8 C9 111.1(4)
C9 C8 P1 110.8(3)
C30 C29 C28 120.0(5)
C24 C23 C22 120.8(5)
C25 C20 P1 116.4(3)
C21 C20 P1 123.7(4)
C21 C20 C25 119.9(4)
C23 C24 C25 121.3(5)
C16 C15 C14 111.1(4)
C42 C43 C38 110.6(4)
C40 C41 C42 111.0(4)
C10 C9 C8 110.4(4)
C34 C33 C32 111.0(4)
O2 C1 O1 124.9(5)
O2 C1 C2 120.2(5)
O1 C1 C2 114.9(4)
C32 C37 C36 113.0(4)
C34 C35 C36 110.5(4)
C22 C21 C20 120.5(5)
C14 C19 C18 110.7(4)
C21 C22 C23 119.3(5)
C41 C40 C39 112.1(4)
C16 C17 C18 111.7(5)
C11 C12 C13 112.4(4)
C6 C5 C2 128.2(8)
C6A C5A C2 131.3(19)

loop_
_geom_bond_atom_site_label_1
_geom_bond_atom_site_label_2
_geom_bond_distance
Pd1 P1 2.2983(13)
Pd1 P2 2.3110(13)
Pd1 Si1 2.2581(14)
Pd1 O1 2.177(3)
P1 C14 1.828(4)
P1 C8 1.849(5)
P1 C20 1.814(5)
P2 C31 1.829(5)
P2 C38 1.845(4)
P2 C32 1.842(4)
Si1 C26 1.885(5)
Si1 C25 1.884(5)
Si1 C7 1.875(5)
C31 C30 1.393(6)
C31 C26 1.405(6)
O2 C1 1.210(6)
O1 C1 1.266(6)
C38 C39 1.530(6)
C38 C43 1.526(6)
C30 C29 1.374(7)
C26 C27 1.389(6)
C10 C11 1.530(7)
C10 C9 1.515(7)
C27 C28 1.377(6)
C16 C15 1.518(6)
C16 C17 1.510(8)
C14 C15 1.532(6)
C14 C19 1.523(6)
C18 C19 1.535(6)
C18 C17 1.520(7)
C32 C33 1.538(6)
C32 C37 1.515(6)
C36 C37 1.520(6)
C36 C35 1.524(7)
C11 C12 1.503(7)
C28 C29 1.381(7)
C42 C43 1.518(7)
C42 C41 1.516(7)
C39 C40 1.535(7)
C34 C33 1.534(6)
C34 C35 1.502(7)
C2 C1 1.561(7)
C2 C5 1.531(9)
C2 C3 1.525(8)
C2 C4 1.497(9)
C2 C3A 1.510(12)
C2 C5A 1.567(15)
C2 C4A 1.475(13)
C13 C8 1.519(6)
C13 C12 1.527(7)
C25 C20 1.406(6)
C25 C24 1.384(6)
C8 C9 1.523(6)
C23 C24 1.377(7)
C23 C22 1.381(7)
C20 C21 1.404(6)
C41 C40 1.508(7)
C21 C22 1.373(7)
C6A C5A 1.278(18)
C5 C6 1.283(11)
